data_4310954
loop_
_publ_author_name
'Valerie Autissier'
'Pedro Martin Zarza'
'Athinoula Petrou'
'Richard A. Henderson'
'Ross W. Harrington'
'William C. Clegg'

_publ_section_title
;
 Proton Transfer to Nickel-Thiolate Complexes. 2. Rate-Limiting
 Intramolecular Proton Transfer in the Reactions of
 [Ni(SC6H4R-4)(PhP{CH2CH2PPh2}2)]+ (R = NO2, Cl, H, Me, or MeO)
;
_journal_name_full 'Inorganic Chemistry'
_journal_page_first 3106
_journal_page_last 3115
_journal_paper_doi 10.1021/ic0303237
_journal_volume 43
_journal_year 2004
_chemical_formula_sum 'C65 H60 B Ni O P3 S'
_chemical_formula_weight 1051.62
_chemical_name_systematic
;

  ?

;
_space_group_IT_number 2
_symmetry_cell_setting triclinic
_symmetry_space_group_name_Hall '-P 1'
_symmetry_space_group_name_H-M 'P -1'
_atom_sites_solution_hydrogens geom
_atom_sites_solution_primary direct
_atom_sites_solution_secondary difmap
_audit_creation_method SHELXL-97
_cell_angle_alpha 74.030(2)
_cell_angle_beta 84.610(2)
_cell_angle_gamma 67.813(2)
_cell_formula_units_Z 2
_cell_length_a 11.5060(6)
_cell_length_b 14.4698(7)
_cell_length_c 19.4916(10)
_cell_measurement_reflns_used 15852
_cell_measurement_temperature 160(2)
_cell_measurement_theta_max 28.44
_cell_measurement_theta_min 2.21
_cell_volume 2888.7(3)
_computing_cell_refinement 'Bruker SAINT'
_computing_data_collection 'Bruker SMART'
_computing_data_reduction 'Bruker SAINT'
_computing_molecular_graphics 'Bruker SHELXTL'
_computing_publication_material 'Bruker SHELXTL and local programs'
_computing_structure_refinement 'Bruker SHELXTL'
_computing_structure_solution 'Bruker SHELXTL'
_diffrn_ambient_temperature 160(2)
_diffrn_measured_fraction_theta_full 0.984
_diffrn_measured_fraction_theta_max 0.886
_diffrn_measurement_device_type 'Bruker SMART 1K CCD diffractometer'
_diffrn_measurement_method '\w rotation with narrow frames'
_diffrn_radiation_monochromator graphite
_diffrn_radiation_source 'sealed tube'
_diffrn_radiation_type MoK\a
_diffrn_radiation_wavelength 0.71073
_diffrn_reflns_av_R_equivalents 0.0299
_diffrn_reflns_av_sigmaI/netI 0.0528
_diffrn_reflns_limit_h_max 14
_diffrn_reflns_limit_h_min -15
_diffrn_reflns_limit_k_max 18
_diffrn_reflns_limit_k_min -18
_diffrn_reflns_limit_l_max 25
_diffrn_reflns_limit_l_min -25
_diffrn_reflns_number 24709
_diffrn_reflns_theta_full 26.00
_diffrn_reflns_theta_max 28.44
_diffrn_reflns_theta_min 1.57
_diffrn_standards_decay_% 0
_diffrn_standards_number 0
_exptl_absorpt_coefficient_mu 0.495
_exptl_absorpt_correction_T_max 0.961
_exptl_absorpt_correction_T_min 0.842
_exptl_absorpt_correction_type multi-scan
_exptl_crystal_colour red
_exptl_crystal_density_diffrn 1.209
_exptl_crystal_density_method 'not measured'
_exptl_crystal_description plate
_exptl_crystal_F_000 1104
_exptl_crystal_size_max 0.36
_exptl_crystal_size_mid 0.28
_exptl_crystal_size_min 0.08
_refine_diff_density_max 1.445
_refine_diff_density_min -0.404
_refine_diff_density_rms 0.085
_refine_ls_extinction_method none
_refine_ls_goodness_of_fit_ref 1.074
_refine_ls_hydrogen_treatment constr
_refine_ls_matrix_type full
_refine_ls_number_parameters 731
_refine_ls_number_reflns 12924
_refine_ls_number_restraints 154
_refine_ls_restrained_S_all 1.070
_refine_ls_R_factor_all 0.0817
_refine_ls_R_factor_gt 0.0565
_refine_ls_shift/su_max 0.000
_refine_ls_shift/su_mean 0.000
_refine_ls_structure_factor_coef Fsqd
_refine_ls_weighting_details 'calc w=1/[\s^2^(Fo^2^)+(0.0739P)^2^+3.2696P] where P=(Fo^2^+2Fc^2^)/3'
_refine_ls_weighting_scheme calc
_refine_ls_wR_factor_gt 0.1512
_refine_ls_wR_factor_ref 0.1654
_reflns_number_gt 9596
_reflns_number_total 12924
_reflns_threshold_expression I>2\s(I)
_cod_data_source_file ic0303237_s_2.cif
_cod_data_source_block rah7
_cod_database_code 4310954

loop_
_symmetry_equiv_pos_as_xyz
'x, y, z'
'-x, -y, -z'

loop_
_atom_site_label
_atom_site_type_symbol
_atom_site_fract_x
_atom_site_fract_y
_atom_site_fract_z
_atom_site_U_iso_or_equiv
_atom_site_adp_type
_atom_site_occupancy
_atom_site_symmetry_multiplicity
_atom_site_calc_flag
_atom_site_refinement_flags
_atom_site_disorder_assembly
_atom_site_disorder_group
Ni Ni 0.34453(4) 0.21588(3) 0.27066(2) 0.02665(12) Uani 1 1 d . . .
P1 P 0.35578(8) 0.36082(7) 0.27885(5) 0.03074(19) Uani 1 1 d . A .
P2 P 0.48708(7) 0.21628(6) 0.19224(4) 0.02258(16) Uani 1 1 d . A .
P3 P 0.31365(7) 0.10524(6) 0.22334(4) 0.02453(17) Uani 1 1 d . A .
C1 C 0.2244(3) 0.4700(3) 0.23194(18) 0.0349(7) Uani 1 1 d . . .
C2 C 0.1238(3) 0.4537(3) 0.2090(2) 0.0457(9) Uani 1 1 d . A .
H2 H 0.1224 0.3860 0.2201 0.055 Uiso 1 1 calc R . .
C3 C 0.0261(4) 0.5368(4) 0.1700(2) 0.0609(13) Uani 1 1 d . . .
H3 H -0.0411 0.5256 0.1533 0.073 Uiso 1 1 calc R A .
C4 C 0.0261(4) 0.6362(4) 0.1553(2) 0.0604(13) Uani 1 1 d . A .
H4 H -0.0424 0.6932 0.1300 0.072 Uiso 1 1 calc R . .
C5 C 0.1257(5) 0.6524(4) 0.1775(2) 0.0594(12) Uani 1 1 d . . .
H5 H 0.1263 0.7203 0.1669 0.071 Uiso 1 1 calc R A .
C6 C 0.2243(4) 0.5698(3) 0.2151(2) 0.0503(10) Uani 1 1 d . A .
H6 H 0.2930 0.5813 0.2297 0.060 Uiso 1 1 calc R . .
C7 C 0.3715(3) 0.3825(3) 0.36417(18) 0.0349(7) Uani 1 1 d . . .
C8 C 0.4796(4) 0.3180(3) 0.40429(19) 0.0446(9) Uani 1 1 d . A .
H8 H 0.5402 0.2632 0.3876 0.053 Uiso 1 1 calc R . .
C9 C 0.4993(5) 0.3336(4) 0.4685(2) 0.0551(11) Uani 1 1 d . . .
H9 H 0.5736 0.2898 0.4955 0.066 Uiso 1 1 calc R A .
C10 C 0.4121(5) 0.4118(4) 0.4934(2) 0.0556(11) Uani 1 1 d . A .
H10 H 0.4269 0.4230 0.5370 0.067 Uiso 1 1 calc R . .
C11 C 0.3032(4) 0.4742(4) 0.4552(2) 0.0540(11) Uani 1 1 d . . .
H11 H 0.2419 0.5271 0.4733 0.065 Uiso 1 1 calc R A .
C12 C 0.2819(4) 0.4603(3) 0.3901(2) 0.0440(9) Uani 1 1 d . A .
H12 H 0.2068 0.5038 0.3637 0.053 Uiso 1 1 calc R . .
C13 C 0.4937(3) 0.3785(3) 0.22864(18) 0.0314(7) Uani 1 1 d . . .
H13A H 0.4834 0.4523 0.2157 0.038 Uiso 1 1 calc R A .
H13B H 0.5708 0.3379 0.2582 0.038 Uiso 1 1 calc R . .
C14 C 0.5035(3) 0.3414(2) 0.16135(16) 0.0273(6) Uani 1 1 d . A .
H14A H 0.5858 0.3345 0.1383 0.033 Uiso 1 1 calc R . .
H14B H 0.4360 0.3904 0.1268 0.033 Uiso 1 1 calc R . .
C15 C 0.6369(3) 0.1282(2) 0.23433(18) 0.0309(7) Uani 1 1 d . . .
C16 C 0.7472(3) 0.1170(3) 0.1957(2) 0.0427(9) Uani 1 1 d . A .
H16 H 0.7443 0.1567 0.1477 0.051 Uiso 1 1 calc R . .
C17 C 0.8608(4) 0.0485(4) 0.2271(3) 0.0713(15) Uani 1 1 d . . .
H17 H 0.9362 0.0412 0.2009 0.086 Uiso 1 1 calc R A .
C18 C 0.8647(5) -0.0087(4) 0.2959(4) 0.096(2) Uani 1 1 d . A .
H18 H 0.9430 -0.0565 0.3171 0.115 Uiso 1 1 calc R . .
C19 C 0.7566(5) 0.0019(4) 0.3352(3) 0.087(2) Uani 1 1 d . . .
H19 H 0.7608 -0.0376 0.3833 0.104 Uiso 1 1 calc R A .
C20 C 0.6415(4) 0.0705(3) 0.3043(2) 0.0507(10) Uani 1 1 d . A .
H20 H 0.5666 0.0777 0.3309 0.061 Uiso 1 1 calc R . .
C21 C 0.4676(3) 0.1663(2) 0.11992(16) 0.0263(6) Uani 1 1 d . . .
H21A H 0.3995 0.2187 0.0869 0.032 Uiso 1 1 calc R A .
H21B H 0.5463 0.1467 0.0927 0.032 Uiso 1 1 calc R . .
C22 C 0.4343(3) 0.0716(2) 0.15600(17) 0.0268(6) Uani 1 1 d . A .
H22A H 0.5099 0.0134 0.1790 0.032 Uiso 1 1 calc R . .
H22B H 0.4021 0.0501 0.1201 0.032 Uiso 1 1 calc R . .
C23 C 0.3157(3) -0.0181(2) 0.27971(16) 0.0262(6) Uani 1 1 d . . .
C24 C 0.4312(3) -0.0946(2) 0.30580(18) 0.0333(7) Uani 1 1 d . A .
H24 H 0.5061 -0.0806 0.2947 0.040 Uiso 1 1 calc R . .
C25 C 0.4372(3) -0.1905(3) 0.34768(19) 0.0382(8) Uani 1 1 d . . .
H25 H 0.5160 -0.2423 0.3649 0.046 Uiso 1 1 calc R A .
C26 C 0.3292(4) -0.2110(3) 0.3645(2) 0.0418(8) Uani 1 1 d . A .
H26 H 0.3333 -0.2772 0.3927 0.050 Uiso 1 1 calc R . .
C27 C 0.2154(4) -0.1354(3) 0.3404(2) 0.0500(10) Uani 1 1 d . . .
H27 H 0.1407 -0.1493 0.3528 0.060 Uiso 1 1 calc R A .
C28 C 0.2079(3) -0.0390(3) 0.2982(2) 0.0410(8) Uani 1 1 d . A .
H28 H 0.1284 0.0126 0.2819 0.049 Uiso 1 1 calc R . .
C29 C 0.1639(3) 0.1691(2) 0.17567(18) 0.0284(7) Uani 1 1 d . . .
C30 C 0.0579(3) 0.2246(3) 0.2081(2) 0.0443(9) Uani 1 1 d . A .
H30 H 0.0633 0.2273 0.2558 0.053 Uiso 1 1 calc R . .
C31 C -0.0563(4) 0.2762(3) 0.1714(3) 0.0590(13) Uani 1 1 d . . .
H31 H -0.1286 0.3137 0.1940 0.071 Uiso 1 1 calc R A .
C32 C -0.0638(4) 0.2727(3) 0.1020(3) 0.0604(13) Uani 1 1 d . A .
H32 H -0.1415 0.3087 0.0767 0.072 Uiso 1 1 calc R . .
C33 C 0.0395(4) 0.2178(4) 0.0692(2) 0.0591(13) Uani 1 1 d . . .
H33 H 0.0333 0.2152 0.0215 0.071 Uiso 1 1 calc R A .
C34 C 0.1531(3) 0.1660(3) 0.10564(19) 0.0401(8) Uani 1 1 d . A .
H34 H 0.2246 0.1279 0.0828 0.048 Uiso 1 1 calc R . .
S S 0.24601(14) 0.15989(11) 0.36388(7) 0.0420(4) Uani 0.712(2) 1 d PU A 1
C35 C 0.1938(5) 0.2384(4) 0.4249(2) 0.0384(11) Uani 0.712(2) 1 d PU A 1
C36 C 0.0788(6) 0.3205(5) 0.4156(3) 0.0539(15) Uani 0.712(2) 1 d PU A 1
H36 H 0.0320 0.3412 0.3727 0.065 Uiso 0.712(2) 1 calc PR A 1
C37 C 0.0313(6) 0.3726(6) 0.4683(4) 0.0656(19) Uani 0.712(2) 1 d PU A 1
H37 H -0.0454 0.4306 0.4611 0.079 Uiso 0.712(2) 1 calc PR A 1
C38 C 0.1000(7) 0.3373(6) 0.5331(3) 0.0601(17) Uani 0.712(2) 1 d PU A 1
C39 C 0.2065(6) 0.2639(5) 0.5425(3) 0.0437(12) Uani 0.712(2) 1 d PU A 1
H39 H 0.2514 0.2443 0.5859 0.052 Uiso 0.712(2) 1 calc PR A 1
C40 C 0.2595(5) 0.2106(4) 0.4884(3) 0.0414(12) Uani 0.712(2) 1 d PU A 1
H40 H 0.3395 0.1563 0.4959 0.050 Uiso 0.712(2) 1 calc PR A 1
O O 0.0403(5) 0.3960(5) 0.5810(3) 0.0915(18) Uani 0.712(2) 1 d PU A 1
C41 C 0.1036(9) 0.3622(9) 0.6472(4) 0.114(4) Uani 0.712(2) 1 d PU A 1
H41A H 0.0560 0.4069 0.6780 0.172 Uiso 0.712(2) 1 calc PR A 1
H41B H 0.1875 0.3657 0.6394 0.172 Uiso 0.712(2) 1 calc PR A 1
H41C H 0.1113 0.2908 0.6703 0.172 Uiso 0.712(2) 1 calc PR A 1
S1X S 0.2129(4) 0.2400(3) 0.3603(2) 0.0601(13) Uani 0.288(2) 1 d PU A -2
C35X C 0.2051(16) 0.1236(11) 0.4091(8) 0.052(3) Uani 0.288(2) 1 d PU A -2
C36X C 0.3175(17) 0.0370(12) 0.4426(7) 0.056(3) Uani 0.288(2) 1 d PU A -2
H36X H 0.3975 0.0422 0.4325 0.067 Uiso 0.288(2) 1 calc PR A -2
C37X C 0.3095(17) -0.0491(12) 0.4871(7) 0.055(3) Uani 0.288(2) 1 d PU A -2
H37X H 0.3851 -0.1041 0.5061 0.066 Uiso 0.288(2) 1 calc PR A -2
C38X C 0.2014(14) -0.0618(10) 0.5061(6) 0.040(3) Uani 0.288(2) 1 d PU A -2
C39X C 0.0836(15) 0.0148(11) 0.4804(8) 0.052(3) Uani 0.288(2) 1 d PU A -2
H39X H 0.0065 0.0063 0.4957 0.063 Uiso 0.288(2) 1 calc PR A -2
C40X C 0.0891(17) 0.1101(12) 0.4273(9) 0.061(3) Uani 0.288(2) 1 d PU A -2
H40X H 0.0137 0.1623 0.4054 0.073 Uiso 0.288(2) 1 calc PR A -2
O1X O 0.2093(10) -0.1529(8) 0.5547(6) 0.059(3) Uani 0.288(2) 1 d PU A -2
C41X C 0.0909(18) -0.1568(14) 0.5772(11) 0.083(6) Uani 0.288(2) 1 d PU A -2
H41D H 0.1020 -0.2236 0.6111 0.124 Uiso 0.288(2) 1 calc PR A -2
H41E H 0.0420 -0.1482 0.5358 0.124 Uiso 0.288(2) 1 calc PR A -2
H41F H 0.0464 -0.1011 0.6004 0.124 Uiso 0.288(2) 1 calc PR A -2
B B 0.5651(3) 0.7042(3) 0.12093(18) 0.0249(7) Uani 1 1 d . . .
C42 C 0.5906(3) 0.6202(2) 0.20033(16) 0.0267(6) Uani 1 1 d . . .
C43 C 0.7089(3) 0.5411(3) 0.21542(19) 0.0411(8) Uani 1 1 d . . .
H43 H 0.7687 0.5342 0.1782 0.049 Uiso 1 1 calc R . .
C44 C 0.7431(4) 0.4721(3) 0.2823(2) 0.0449(9) Uani 1 1 d . . .
H44 H 0.8256 0.4215 0.2905 0.054 Uiso 1 1 calc R . .
C45 C 0.6575(4) 0.4772(3) 0.33671(18) 0.0381(8) Uani 1 1 d . . .
H45 H 0.6800 0.4303 0.3825 0.046 Uiso 1 1 calc R . .
C46 C 0.5387(3) 0.5517(3) 0.32358(17) 0.0350(7) Uani 1 1 d . . .
H46 H 0.4780 0.5552 0.3603 0.042 Uiso 1 1 calc R . .
C47 C 0.5065(3) 0.6224(2) 0.25650(16) 0.0286(6) Uani 1 1 d . . .
H47 H 0.4243 0.6736 0.2491 0.034 Uiso 1 1 calc R . .
C48 C 0.6278(3) 0.7904(2) 0.11899(17) 0.0261(6) Uani 1 1 d . . .
C49 C 0.6184(3) 0.8693(3) 0.05684(18) 0.0325(7) Uani 1 1 d . . .
H49 H 0.5701 0.8747 0.0180 0.039 Uiso 1 1 calc R . .
C50 C 0.6763(3) 0.9404(3) 0.0491(2) 0.0383(8) Uani 1 1 d . . .
H50 H 0.6684 0.9921 0.0055 0.046 Uiso 1 1 calc R . .
C51 C 0.7453(3) 0.9354(3) 0.1054(2) 0.0397(8) Uani 1 1 d . . .
H51 H 0.7871 0.9822 0.1005 0.048 Uiso 1 1 calc R . .
C52 C 0.7526(3) 0.8611(3) 0.1686(2) 0.0415(9) Uani 1 1 d . . .
H52 H 0.7972 0.8587 0.2081 0.050 Uiso 1 1 calc R . .
C53 C 0.6953(3) 0.7896(3) 0.17531(19) 0.0328(7) Uani 1 1 d . . .
H53 H 0.7023 0.7390 0.2194 0.039 Uiso 1 1 calc R . .
C54 C 0.4149(3) 0.7687(2) 0.10115(16) 0.0251(6) Uani 1 1 d . . .
C55 C 0.3522(3) 0.7652(3) 0.04440(17) 0.0297(7) Uani 1 1 d . . .
H55 H 0.3975 0.7198 0.0158 0.036 Uiso 1 1 calc R . .
C56 C 0.2259(3) 0.8255(3) 0.02783(19) 0.0392(8) Uani 1 1 d . . .
H56 H 0.1878 0.8206 -0.0115 0.047 Uiso 1 1 calc R . .
C57 C 0.1562(3) 0.8919(3) 0.0681(2) 0.0406(8) Uani 1 1 d . . .
H57 H 0.0702 0.9327 0.0572 0.049 Uiso 1 1 calc R . .
C58 C 0.2150(3) 0.8978(3) 0.1251(2) 0.0378(8) Uani 1 1 d . . .
H58 H 0.1687 0.9430 0.1537 0.045 Uiso 1 1 calc R . .
C59 C 0.3412(3) 0.8378(2) 0.14056(18) 0.0314(7) Uani 1 1 d . . .
H59 H 0.3791 0.8440 0.1795 0.038 Uiso 1 1 calc R . .
C60 C 0.6368(3) 0.6356(2) 0.06402(16) 0.0253(6) Uani 1 1 d . . .
C61 C 0.7435(3) 0.6424(2) 0.02504(16) 0.0285(6) Uani 1 1 d . . .
H61 H 0.7751 0.6926 0.0290 0.034 Uiso 1 1 calc R . .
C62 C 0.8050(3) 0.5777(3) -0.01954(17) 0.0336(7) Uani 1 1 d . . .
H62 H 0.8769 0.5847 -0.0452 0.040 Uiso 1 1 calc R . .
C63 C 0.7615(3) 0.5035(3) -0.02628(18) 0.0351(8) Uani 1 1 d . . .
H63 H 0.8023 0.4601 -0.0569 0.042 Uiso 1 1 calc R . .
C64 C 0.6577(3) 0.4934(2) 0.01218(18) 0.0329(7) Uani 1 1 d . . .
H64 H 0.6274 0.4423 0.0084 0.040 Uiso 1 1 calc R . .
C65 C 0.5976(3) 0.5578(2) 0.05630(17) 0.0297(7) Uani 1 1 d . . .
H65 H 0.5269 0.5489 0.0824 0.036 Uiso 1 1 calc R . .

loop_
_atom_site_aniso_label
_atom_site_aniso_U_11
_atom_site_aniso_U_22
_atom_site_aniso_U_33
_atom_site_aniso_U_23
_atom_site_aniso_U_13
_atom_site_aniso_U_12
Ni 0.0289(2) 0.0356(2) 0.0197(2) -0.00901(16) 0.00415(15) -0.01618(18)
P1 0.0303(4) 0.0408(5) 0.0287(4) -0.0188(4) 0.0037(3) -0.0153(4)
P2 0.0237(4) 0.0243(4) 0.0192(4) -0.0044(3) 0.0005(3) -0.0092(3)
P3 0.0218(4) 0.0228(4) 0.0275(4) -0.0049(3) 0.0009(3) -0.0078(3)
C1 0.0312(17) 0.044(2) 0.0309(17) -0.0176(15) 0.0040(14) -0.0104(15)
C2 0.0325(19) 0.061(3) 0.046(2) -0.0130(19) 0.0054(16) -0.0213(18)
C3 0.030(2) 0.091(4) 0.053(3) -0.010(2) 0.0033(18) -0.020(2)
C4 0.040(2) 0.073(3) 0.040(2) -0.009(2) 0.0094(18) 0.004(2)
C5 0.067(3) 0.047(2) 0.052(3) -0.018(2) 0.002(2) -0.005(2)
C6 0.055(2) 0.045(2) 0.054(2) -0.0210(19) -0.006(2) -0.0155(19)
C7 0.0411(19) 0.046(2) 0.0293(17) -0.0186(15) 0.0072(14) -0.0247(16)
C8 0.053(2) 0.055(2) 0.0296(18) -0.0124(17) -0.0007(16) -0.0231(19)
C9 0.072(3) 0.076(3) 0.0267(19) -0.0081(19) -0.0055(19) -0.040(3)
C10 0.081(3) 0.081(3) 0.0283(19) -0.024(2) 0.010(2) -0.051(3)
C11 0.070(3) 0.071(3) 0.042(2) -0.036(2) 0.024(2) -0.040(2)
C12 0.046(2) 0.059(2) 0.039(2) -0.0262(18) 0.0112(16) -0.0269(19)
C13 0.0307(16) 0.0366(18) 0.0337(17) -0.0139(14) 0.0041(13) -0.0172(14)
C14 0.0320(16) 0.0248(15) 0.0238(15) -0.0041(12) 0.0013(12) -0.0109(13)
C15 0.0265(15) 0.0278(16) 0.0382(18) -0.0063(14) -0.0085(13) -0.0093(13)
C16 0.0274(17) 0.043(2) 0.063(2) -0.0191(18) -0.0029(16) -0.0144(16)
C17 0.025(2) 0.064(3) 0.123(5) -0.026(3) -0.013(2) -0.011(2)
C18 0.044(3) 0.070(4) 0.149(6) 0.021(4) -0.050(3) -0.017(3)
C19 0.070(3) 0.075(4) 0.094(4) 0.039(3) -0.052(3) -0.035(3)
C20 0.043(2) 0.048(2) 0.052(2) 0.0097(19) -0.0186(18) -0.0190(18)
C21 0.0272(15) 0.0307(16) 0.0221(14) -0.0080(12) 0.0035(12) -0.0120(13)
C22 0.0231(14) 0.0264(15) 0.0300(16) -0.0103(12) 0.0037(12) -0.0069(12)
C23 0.0279(15) 0.0241(15) 0.0271(15) -0.0066(12) 0.0003(12) -0.0100(12)
C24 0.0329(17) 0.0286(17) 0.0362(18) -0.0041(14) -0.0023(14) -0.0112(14)
C25 0.0393(19) 0.0312(18) 0.0370(19) -0.0031(14) -0.0077(15) -0.0074(15)
C26 0.052(2) 0.0344(19) 0.0381(19) 0.0014(15) -0.0073(17) -0.0208(17)
C27 0.040(2) 0.049(2) 0.057(3) 0.0065(19) -0.0037(18) -0.0246(18)
C28 0.0305(17) 0.0358(19) 0.048(2) 0.0031(16) -0.0038(15) -0.0109(15)
C29 0.0228(14) 0.0221(15) 0.0393(18) -0.0037(13) -0.0031(13) -0.0092(12)
C30 0.0304(18) 0.039(2) 0.070(3) -0.0273(19) -0.0008(17) -0.0102(16)
C31 0.0270(19) 0.036(2) 0.112(4) -0.026(2) -0.007(2) -0.0037(16)
C32 0.037(2) 0.041(2) 0.089(4) 0.016(2) -0.028(2) -0.0149(18)
C33 0.049(2) 0.079(3) 0.045(2) 0.016(2) -0.0166(19) -0.037(2)
C34 0.0308(17) 0.052(2) 0.0361(19) -0.0015(16) -0.0026(14) -0.0195(16)
S 0.0652(9) 0.0496(9) 0.0305(7) -0.0203(6) 0.0227(6) -0.0406(7)
C35 0.049(3) 0.056(3) 0.023(2) -0.017(2) 0.018(2) -0.033(2)
C36 0.046(3) 0.086(4) 0.038(3) -0.033(3) 0.006(2) -0.023(3)
C37 0.043(3) 0.099(5) 0.059(4) -0.047(4) 0.014(3) -0.015(3)
C38 0.071(4) 0.096(5) 0.034(3) -0.043(3) 0.025(3) -0.042(3)
C39 0.067(3) 0.060(3) 0.019(2) -0.011(2) 0.003(2) -0.040(3)
C40 0.052(3) 0.048(3) 0.031(2) -0.009(2) 0.007(2) -0.028(2)
O 0.081(4) 0.138(5) 0.068(3) -0.076(3) 0.021(3) -0.024(3)
C41 0.127(8) 0.156(9) 0.039(4) -0.058(5) 0.001(4) -0.005(7)
S1X 0.090(3) 0.050(2) 0.052(2) -0.0239(17) 0.039(2) -0.040(2)
C35X 0.085(8) 0.046(6) 0.044(7) -0.020(5) 0.027(6) -0.045(6)
C36X 0.085(8) 0.068(7) 0.038(7) -0.019(5) 0.017(6) -0.054(6)
C37X 0.079(7) 0.052(7) 0.036(7) -0.011(5) 0.014(6) -0.031(6)
C38X 0.067(7) 0.041(6) 0.031(6) -0.021(4) 0.022(5) -0.036(5)
C39X 0.067(7) 0.044(6) 0.061(8) -0.019(5) 0.020(6) -0.037(5)
C40X 0.079(8) 0.052(7) 0.061(9) -0.024(6) 0.028(7) -0.034(6)
O1X 0.061(6) 0.041(5) 0.062(6) 0.001(4) 0.021(5) -0.019(5)
C41X 0.088(11) 0.061(11) 0.096(14) 0.007(10) 0.034(11) -0.050(10)
B 0.0267(17) 0.0263(17) 0.0242(16) -0.0073(13) 0.0027(13) -0.0125(14)
C42 0.0299(16) 0.0294(16) 0.0262(15) -0.0086(12) 0.0003(12) -0.0160(13)
C43 0.0295(17) 0.049(2) 0.0355(19) -0.0033(16) 0.0013(14) -0.0097(16)
C44 0.0365(19) 0.046(2) 0.041(2) -0.0024(17) -0.0087(16) -0.0079(17)
C45 0.051(2) 0.0374(19) 0.0265(17) -0.0023(14) -0.0079(15) -0.0192(17)
C46 0.045(2) 0.0402(19) 0.0245(16) -0.0097(14) 0.0042(14) -0.0212(16)
C47 0.0307(16) 0.0300(16) 0.0277(16) -0.0102(13) 0.0010(13) -0.0124(13)
C48 0.0225(14) 0.0262(15) 0.0319(16) -0.0116(13) 0.0055(12) -0.0097(12)
C49 0.0402(18) 0.0353(18) 0.0286(16) -0.0133(14) 0.0066(14) -0.0191(15)
C50 0.044(2) 0.0331(18) 0.043(2) -0.0143(15) 0.0140(16) -0.0191(16)
C51 0.0317(18) 0.0306(18) 0.065(2) -0.0220(17) 0.0086(17) -0.0154(15)
C52 0.0325(18) 0.0370(19) 0.061(2) -0.0205(18) -0.0101(17) -0.0111(15)
C53 0.0306(16) 0.0282(16) 0.0400(19) -0.0099(14) -0.0047(14) -0.0094(14)
C54 0.0277(15) 0.0252(15) 0.0247(15) -0.0048(12) 0.0011(12) -0.0138(12)
C55 0.0325(16) 0.0338(17) 0.0268(16) -0.0068(13) 0.0023(13) -0.0176(14)
C56 0.0348(18) 0.049(2) 0.0334(18) -0.0037(16) -0.0086(15) -0.0183(16)
C57 0.0251(16) 0.043(2) 0.047(2) -0.0050(17) -0.0023(15) -0.0088(15)
C58 0.0341(18) 0.0321(18) 0.043(2) -0.0103(15) 0.0039(15) -0.0078(15)
C59 0.0327(17) 0.0305(17) 0.0333(17) -0.0093(13) -0.0012(13) -0.0131(14)
C60 0.0261(15) 0.0241(15) 0.0230(14) -0.0035(12) -0.0029(12) -0.0075(12)
C61 0.0279(15) 0.0282(16) 0.0292(16) -0.0072(13) -0.0001(13) -0.0103(13)
C62 0.0300(16) 0.0360(18) 0.0292(17) -0.0089(14) 0.0046(13) -0.0067(14)
C63 0.0384(18) 0.0297(17) 0.0312(17) -0.0123(14) -0.0015(14) -0.0023(14)
C64 0.0388(18) 0.0262(16) 0.0348(18) -0.0106(13) -0.0063(14) -0.0096(14)
C65 0.0307(16) 0.0290(16) 0.0295(16) -0.0058(13) 0.0004(13) -0.0124(13)

loop_
_atom_type_symbol
_atom_type_description
_atom_type_scat_dispersion_real
_atom_type_scat_dispersion_imag
_atom_type_scat_source
C C 0.0033 0.0016 'International Tables Vol C Tables 4.2.6.8 and 6.1.1.4'
H H 0.0000 0.0000 'International Tables Vol C Tables 4.2.6.8 and 6.1.1.4'
B B 0.0013 0.0007 'International Tables Vol C Tables 4.2.6.8 and 6.1.1.4'
O O 0.0106 0.0060 'International Tables Vol C Tables 4.2.6.8 and 6.1.1.4'
P P 0.1023 0.0942 'International Tables Vol C Tables 4.2.6.8 and 6.1.1.4'
S S 0.1246 0.1234 'International Tables Vol C Tables 4.2.6.8 and 6.1.1.4'
Ni Ni 0.3393 1.1124 'International Tables Vol C Tables 4.2.6.8 and 6.1.1.4'

loop_
_geom_angle_atom_site_label_1
_geom_angle_atom_site_label_2
_geom_angle_atom_site_label_3
_geom_angle
_geom_angle_site_symmetry_1
_geom_angle_site_symmetry_3
_geom_angle_publ_flag
P2 Ni S 159.70(5) . . ?
P2 Ni P1 85.06(3) . . ?
S Ni P1 107.95(4) . . ?
P2 Ni P3 85.04(3) . . ?
S Ni P3 86.88(4) . . ?
P1 Ni P3 159.41(4) . . ?
P2 Ni S1X 166.42(11) . . ?
P1 Ni S1X 82.27(11) . . ?
P3 Ni S1X 108.52(11) . . ?
C1 P1 C7 107.33(16) . . ?
C1 P1 C13 103.56(16) . . ?
C7 P1 C13 103.68(15) . . ?
C1 P1 Ni 110.00(12) . . ?
C7 P1 Ni 121.82(12) . . ?
C13 P1 Ni 108.85(11) . . ?
C15 P2 C21 105.79(15) . . ?
C15 P2 C14 104.89(15) . . ?
C21 P2 C14 113.18(14) . . ?
C15 P2 Ni 107.98(12) . . ?
C21 P2 Ni 111.98(10) . . ?
C14 P2 Ni 112.40(11) . . ?
C23 P3 C29 107.40(14) . . ?
C23 P3 C22 104.64(14) . . ?
C29 P3 C22 106.29(15) . . ?
C23 P3 Ni 119.92(10) . . ?
C29 P3 Ni 108.36(10) . . ?
C22 P3 Ni 109.44(10) . . ?
C6 C1 C2 119.1(4) . . ?
C6 C1 P1 121.1(3) . . ?
C2 C1 P1 119.7(3) . . ?
C3 C2 C1 119.7(4) . . ?
C4 C3 C2 120.3(4) . . ?
C5 C4 C3 120.0(4) . . ?
C6 C5 C4 119.9(5) . . ?
C5 C6 C1 120.9(4) . . ?
C12 C7 C8 119.5(3) . . ?
C12 C7 P1 123.0(3) . . ?
C8 C7 P1 117.6(3) . . ?
C9 C8 C7 120.1(4) . . ?
C10 C9 C8 120.4(4) . . ?
C9 C10 C11 120.0(4) . . ?
C10 C11 C12 120.5(4) . . ?
C7 C12 C11 119.4(4) . . ?
C14 C13 P1 107.8(2) . . ?
C13 C14 P2 104.9(2) . . ?
C20 C15 C16 119.8(3) . . ?
C20 C15 P2 120.2(3) . . ?
C16 C15 P2 120.0(3) . . ?
C17 C16 C15 120.1(4) . . ?
C18 C17 C16 119.9(5) . . ?
C17 C18 C19 120.9(4) . . ?
C18 C19 C20 119.9(5) . . ?
C15 C20 C19 119.5(4) . . ?
C22 C21 P2 105.3(2) . . ?
C21 C22 P3 108.6(2) . . ?
C28 C23 C24 118.8(3) . . ?
C28 C23 P3 122.6(2) . . ?
C24 C23 P3 118.6(2) . . ?
C25 C24 C23 120.4(3) . . ?
C26 C25 C24 120.1(3) . . ?
C27 C26 C25 119.7(3) . . ?
C26 C27 C28 120.9(4) . . ?
C23 C28 C27 120.0(3) . . ?
C30 C29 C34 118.5(3) . . ?
C30 C29 P3 120.1(3) . . ?
C34 C29 P3 121.3(3) . . ?
C29 C30 C31 120.6(4) . . ?
C32 C31 C30 119.6(4) . . ?
C33 C32 C31 120.7(4) . . ?
C32 C33 C34 119.8(4) . . ?
C33 C34 C29 120.7(4) . . ?
C35 S Ni 115.93(17) . . ?
C36 C35 C40 117.8(5) . . ?
C36 C35 S 121.4(4) . . ?
C40 C35 S 120.3(4) . . ?
C37 C36 C35 120.8(5) . . ?
C36 C37 C38 118.5(6) . . ?
C39 C38 O 126.0(6) . . ?
C39 C38 C37 122.0(5) . . ?
O C38 C37 112.0(6) . . ?
C38 C39 C40 120.8(5) . . ?
C35 C40 C39 120.0(5) . . ?
C38 O C41 114.2(6) . . ?
C35X S1X Ni 109.8(5) . . ?
C40X C35X C36X 115.9(13) . . ?
C40X C35X S1X 122.2(13) . . ?
C36X C35X S1X 121.4(11) . . ?
C37X C36X C35X 121.3(15) . . ?
C38X C37X C36X 123.4(17) . . ?
C37X C38X O1X 116.1(14) . . ?
C37X C38X C39X 122.9(13) . . ?
O1X C38X C39X 121.0(12) . . ?
C38X C39X C40X 115.2(13) . . ?
C35X C40X C39X 121.1(16) . . ?
C38X O1X C41X 112.9(12) . . ?
C60 B C54 112.0(2) . . ?
C60 B C48 110.0(2) . . ?
C54 B C48 106.9(2) . . ?
C60 B C42 105.3(2) . . ?
C54 B C42 113.2(2) . . ?
C48 B C42 109.4(2) . . ?
C47 C42 C43 115.1(3) . . ?
C47 C42 B 126.1(3) . . ?
C43 C42 B 118.7(3) . . ?
C44 C43 C42 123.1(3) . . ?
C45 C44 C43 120.1(3) . . ?
C44 C45 C46 118.8(3) . . ?
C45 C46 C47 120.6(3) . . ?
C42 C47 C46 122.3(3) . . ?
C49 C48 C53 115.5(3) . . ?
C49 C48 B 119.7(3) . . ?
C53 C48 B 124.7(3) . . ?
C50 C49 C48 123.3(3) . . ?
C51 C50 C49 119.5(3) . . ?
C52 C51 C50 119.0(3) . . ?
C51 C52 C53 120.8(3) . . ?
C52 C53 C48 121.9(3) . . ?
C55 C54 C59 114.9(3) . . ?
C55 C54 B 125.3(3) . . ?
C59 C54 B 119.8(3) . . ?
C56 C55 C54 123.0(3) . . ?
C57 C56 C55 120.5(3) . . ?
C56 C57 C58 118.4(3) . . ?
C57 C58 C59 120.4(3) . . ?
C58 C59 C54 122.9(3) . . ?
C61 C60 C65 115.2(3) . . ?
C61 C60 B 124.8(3) . . ?
C65 C60 B 119.8(3) . . ?
C62 C61 C60 122.3(3) . . ?
C63 C62 C61 120.2(3) . . ?
C64 C63 C62 119.1(3) . . ?
C63 C64 C65 120.1(3) . . ?
C64 C65 C60 122.9(3) . . ?

loop_
_geom_bond_atom_site_label_1
_geom_bond_atom_site_label_2
_geom_bond_distance
_geom_bond_site_symmetry_2
_geom_bond_publ_flag
Ni P2 2.1349(8) . ?
Ni S 2.1770(12) . ?
Ni P1 2.1986(9) . ?
Ni P3 2.2009(9) . ?
Ni S1X 2.215(4) . ?
P1 C1 1.811(4) . ?
P1 C7 1.812(3) . ?
P1 C13 1.849(3) . ?
P2 C15 1.817(3) . ?
P2 C21 1.817(3) . ?
P2 C14 1.821(3) . ?
P3 C23 1.812(3) . ?
P3 C29 1.820(3) . ?
P3 C22 1.840(3) . ?
C1 C6 1.388(5) . ?
C1 C2 1.399(5) . ?
C2 C3 1.388(6) . ?
C3 C4 1.387(7) . ?
C4 C5 1.380(7) . ?
C5 C6 1.379(6) . ?
C7 C12 1.387(5) . ?
C7 C8 1.391(5) . ?
C8 C9 1.384(5) . ?
C9 C10 1.369(7) . ?
C10 C11 1.375(6) . ?
C11 C12 1.394(5) . ?
C13 C14 1.528(4) . ?
C15 C20 1.383(5) . ?
C15 C16 1.391(5) . ?
C16 C17 1.380(6) . ?
C17 C18 1.363(8) . ?
C18 C19 1.377(9) . ?
C19 C20 1.389(6) . ?
C21 C22 1.528(4) . ?
C23 C28 1.379(5) . ?
C23 C24 1.399(4) . ?
C24 C25 1.383(5) . ?
C25 C26 1.374(5) . ?
C26 C27 1.372(5) . ?
C27 C28 1.385(5) . ?
C29 C30 1.387(5) . ?
C29 C34 1.396(5) . ?
C30 C31 1.392(5) . ?
C31 C32 1.379(7) . ?
C32 C33 1.370(7) . ?
C33 C34 1.385(5) . ?
S C35 1.777(5) . ?
C35 C36 1.391(8) . ?
C35 C40 1.392(7) . ?
C36 C37 1.390(8) . ?
C37 C38 1.417(9) . ?
C38 C39 1.270(9) . ?
C38 O 1.393(7) . ?
C39 C40 1.432(7) . ?
O C41 1.414(9) . ?
S1X C35X 1.722(14) . ?
C35X C40X 1.42(2) . ?
C35X C36X 1.47(2) . ?
C36X C37X 1.34(2) . ?
C37X C38X 1.33(2) . ?
C38X O1X 1.372(15) . ?
C38X C39X 1.42(2) . ?
C39X C40X 1.50(2) . ?
O1X C41X 1.408(19) . ?
B C60 1.647(4) . ?
B C54 1.648(5) . ?
B C48 1.650(4) . ?
B C42 1.655(5) . ?
C42 C47 1.390(4) . ?
C42 C43 1.401(5) . ?
C43 C44 1.391(5) . ?
C44 C45 1.375(5) . ?
C45 C46 1.378(5) . ?
C46 C47 1.400(5) . ?
C48 C49 1.398(4) . ?
C48 C53 1.398(4) . ?
C49 C50 1.393(5) . ?
C50 C51 1.384(5) . ?
C51 C52 1.380(6) . ?
C52 C53 1.397(5) . ?
C54 C55 1.398(4) . ?
C54 C59 1.403(4) . ?
C55 C56 1.397(5) . ?
C56 C57 1.377(5) . ?
C57 C58 1.392(5) . ?
C58 C59 1.393(5) . ?
C60 C61 1.403(4) . ?
C60 C65 1.408(4) . ?
C61 C62 1.402(4) . ?
C62 C63 1.384(5) . ?
C63 C64 1.383(5) . ?
C64 C65 1.388(4) . ?
